data_7128861
loop_
_publ_author_name
'Mao, Zhuo-Ya'
'Nie, Xiao-Di'
'Feng, Yi-Man'
'Si, Chang-Mei'
'Wei, Bang-Guo'
'Lin, Guo-Qiang'

_publ_section_title
;
 Cu(OTf)<sub>2</sub> catalyzed Ugi-type reaction of
 <i>N</i>,<i>O</i>-acetals with isocyanides for the synthesis of
 pyrrolidinyl and piperidinyl 2-carboxamides.
;
_journal_issue 73
_journal_name_full 'Chemical communications (Cambridge, England)'
_journal_page_first 9248
_journal_page_last 9251
_journal_paper_doi 10.1039/d1cc03113a
_journal_volume 57
_journal_year 2021
_chemical_absolute_configuration ad
_chemical_formula_sum 'C12 H15 Br Cl F N2 O'
_chemical_formula_weight 337.62
_space_group_crystal_system monoclinic
_space_group_IT_number 4
_space_group_name_Hall 'P 2yb'
_space_group_name_H-M_alt 'P 1 21 1'
_atom_sites_solution_hydrogens mixed
_audit_creation_method SHELXL-2013
_audit_update_record
;
2021-07-05 deposited with the CCDC.	2021-08-20 downloaded from the CCDC.
;
_cell_angle_alpha 90
_cell_angle_beta 96.991(2)
_cell_angle_gamma 90
_cell_formula_units_Z 2
_cell_length_a 6.5060(4)
_cell_length_b 4.7861(3)
_cell_length_c 21.3358(10)
_cell_measurement_reflns_used 5647
_cell_measurement_temperature 213(2)
_cell_measurement_theta_max 55.026
_cell_measurement_theta_min 5.771
_cell_volume 659.42(7)
_computing_cell_refinement 'Bruker SAINT'
_computing_data_collection 'Bruker APEX2'
_computing_data_reduction 'Bruker SAINT'
_computing_molecular_graphics 'Bruker SHELXTL'
_computing_publication_material 'Bruker SHELXTL'
_computing_structure_refinement 'SHELXL-2013 (Sheldrick, 2013)'
_computing_structure_solution 'SHELXS-97 (Sheldrick 2008)'
_diffrn_ambient_temperature 213(2)
_diffrn_measured_fraction_theta_full 0.984
_diffrn_measured_fraction_theta_max 0.985
_diffrn_measurement_device_type 'Bruker APEX-II CCD'
_diffrn_measurement_method '\f and \w scans'
_diffrn_radiation_type MoK\a
_diffrn_radiation_wavelength 0.71073
_diffrn_reflns_av_R_equivalents 0.0301
_diffrn_reflns_av_unetI/netI 0.0464
_diffrn_reflns_Laue_measured_fraction_full 0.984
_diffrn_reflns_Laue_measured_fraction_max 0.985
_diffrn_reflns_limit_h_max 8
_diffrn_reflns_limit_h_min -8
_diffrn_reflns_limit_k_max 5
_diffrn_reflns_limit_k_min -5
_diffrn_reflns_limit_l_max 25
_diffrn_reflns_limit_l_min -26
_diffrn_reflns_number 6384
_diffrn_reflns_point_group_measured_fraction_full 0.953
_diffrn_reflns_point_group_measured_fraction_max 0.954
_diffrn_reflns_theta_full 25.242
_diffrn_reflns_theta_max 25.995
_diffrn_reflns_theta_min 2.886
_exptl_absorpt_coefficient_mu 3.321
_exptl_absorpt_correction_T_max 0.7456
_exptl_absorpt_correction_T_min 0.4967
_exptl_absorpt_correction_type multi-scan
_exptl_absorpt_process_details sadabs
_exptl_crystal_colour colorless
_exptl_crystal_density_diffrn 1.700
_exptl_crystal_description prismatic
_exptl_crystal_F_000 340
_exptl_crystal_size_max 0.170
_exptl_crystal_size_mid 0.140
_exptl_crystal_size_min 0.100
_refine_diff_density_max 0.244
_refine_diff_density_min -0.219
_refine_diff_density_rms 0.044
_refine_ls_abs_structure_details
; 
 Flack x determined using 963 quotients [(I+)-(I-)]/[(I+)+(I-)] 
 (Parsons and Flack (2004), Acta Cryst. A60, s61). 
;
_refine_ls_abs_structure_Flack 0.030(6)
_refine_ls_extinction_coef 0.014(4)
_refine_ls_extinction_expression Fc^*^=kFc[1+0.001xFc^2^\l^3^/sin(2\q)]^-1/4^
_refine_ls_extinction_method SHELXL
_refine_ls_goodness_of_fit_ref 0.998
_refine_ls_hydrogen_treatment mixed
_refine_ls_matrix_type full
_refine_ls_number_parameters 172
_refine_ls_number_reflns 2446
_refine_ls_number_restraints 1
_refine_ls_restrained_S_all 0.998
_refine_ls_R_factor_all 0.0205
_refine_ls_R_factor_gt 0.0195
_refine_ls_shift/su_max 0.002
_refine_ls_shift/su_mean 0.000
_refine_ls_structure_factor_coef Fsqd
_refine_ls_weighting_details 'w=1/[\s^2^(Fo^2^)] where P=(Fo^2^+2Fc^2^)/3'
_refine_ls_weighting_scheme calc
_refine_ls_wR_factor_gt 0.0487
_refine_ls_wR_factor_ref 0.0490
_reflns_Friedel_coverage 0.716
_reflns_Friedel_fraction_full 0.913
_reflns_Friedel_fraction_max 0.913
_reflns_number_gt 2373
_reflns_number_total 2446
_reflns_threshold_expression 'I > 2\s(I)'
_cod_data_source_file d1cc03113a2.cif
_cod_data_source_block mo_d8v21544_0m
_cod_depositor_comments 'Adding full bibliography for 7128859--7128864.cif.'
_cod_original_sg_symbol_H-M 'P 21'
_cod_database_code 7128861
_shelx_space_group_comment
; 
The symmetry employed for this shelxl refinement is uniquely defined 
by the following loop, which should always be used as a source of 
symmetry information in preference to the above space-group names. 
They are only intended as comments. 
;
_shelx_estimated_absorpt_t_min 0.602
_shelx_estimated_absorpt_t_max 0.732
_shelxl_version_number 2013-4

loop_
_space_group_symop_operation_xyz
'x, y, z'
'-x, y+1/2, -z'

loop_
_atom_site_label
_atom_site_type_symbol
_atom_site_fract_x
_atom_site_fract_y
_atom_site_fract_z
_atom_site_U_iso_or_equiv
_atom_site_adp_type
_atom_site_occupancy
_atom_site_site_symmetry_order
_atom_site_calc_flag
_atom_site_refinement_flags_posn
_atom_site_refinement_flags_adp
_atom_site_refinement_flags_occupancy
_atom_site_disorder_assembly
_atom_site_disorder_group
Br1 Br 1.36307(5) -0.01468(9) 0.94597(2) 0.03374(13) Uani 1 1 d . . . . .
Cl1 Cl 0.86958(11) 0.21716(14) 0.65298(3) 0.02710(18) Uani 1 1 d . . . . .
F1 F 0.2956(3) 0.3616(4) 0.53155(9) 0.0329(5) Uani 1 1 d . . . . .
O1 O 0.4009(3) 1.0159(5) 0.72462(8) 0.0246(5) Uani 1 1 d . . . . .
N1 N 0.6396(4) 0.6742(5) 0.74538(10) 0.0225(5) Uani 1 1 d . . . . .
H1 H 0.6803 0.5101 0.7344 0.027 Uiso 1 1 calc R U . . .
N2 N 0.1618(4) 0.7010(5) 0.63907(10) 0.0186(5) Uani 1 1 d . . . . .
C1 C 0.1112(4) 0.7408(8) 0.56901(12) 0.0249(6) Uani 1 1 d . . . . .
H1A H 0.0779 0.9366 0.5589 0.030 Uiso 1 1 calc R U . . .
H1B H -0.0068 0.6241 0.5524 0.030 Uiso 1 1 calc R U . . .
C2 C 0.3046(5) 0.6529(7) 0.54195(15) 0.0232(7) Uani 1 1 d . . . . .
H2 H 0.3212 0.7562 0.5027 0.028 Uiso 1 1 calc R U . . .
C3 C 0.4783(4) 0.7151(7) 0.59330(12) 0.0223(6) Uani 1 1 d . . . . .
H3A H 0.5140 0.9141 0.5942 0.027 Uiso 1 1 calc R U . . .
H3B H 0.6019 0.6053 0.5878 0.027 Uiso 1 1 calc R U . . .
C4 C 0.3871(4) 0.6284(6) 0.65342(11) 0.0169(6) Uani 1 1 d . . . . .
H4 H 0.4041 0.4249 0.6606 0.020 Uiso 1 1 calc R U . . .
C5 C 0.4772(4) 0.7902(6) 0.71218(12) 0.0180(6) Uani 1 1 d . . . . .
C6 C 0.7527(5) 0.8136(7) 0.79996(14) 0.0299(7) Uani 1 1 d . . . . .
H6A H 0.6548 0.8844 0.8276 0.036 Uiso 1 1 calc R U . . .
H6B H 0.8298 0.9728 0.7858 0.036 Uiso 1 1 calc R U . . .
C7 C 0.9008(5) 0.6118(6) 0.83600(12) 0.0238(7) Uani 1 1 d . . . . .
C8 C 1.0869(5) 0.5439(7) 0.81411(14) 0.0336(9) Uani 1 1 d . . . . .
H8 H 1.1211 0.6285 0.7770 0.040 Uiso 1 1 calc R U . . .
C9 C 1.2226(5) 0.3552(7) 0.84556(14) 0.0292(7) Uani 1 1 d . . . . .
H9 H 1.3469 0.3089 0.8297 0.035 Uiso 1 1 calc R U . . .
C10 C 1.1738(5) 0.2359(7) 0.90040(13) 0.0242(6) Uani 1 1 d . . . . .
C11 C 0.9905(5) 0.2972(7) 0.92366(14) 0.0285(7) Uani 1 1 d . . . . .
H11 H 0.9590 0.2146 0.9613 0.034 Uiso 1 1 calc R U . . .
C12 C 0.8537(4) 0.4812(9) 0.89099(11) 0.0289(6) Uani 1 1 d . . . . .
H12 H 0.7266 0.5193 0.9060 0.035 Uiso 1 1 calc R U . . .
H2B H 0.129(5) 0.853(7) 0.6572(14) 0.019(8) Uiso 1 1 d . . . . .
H2A H 0.068(6) 0.545(11) 0.6523(18) 0.073(14) Uiso 1 1 d . . . . .

loop_
_atom_site_aniso_label
_atom_site_aniso_U_11
_atom_site_aniso_U_22
_atom_site_aniso_U_33
_atom_site_aniso_U_23
_atom_site_aniso_U_13
_atom_site_aniso_U_12
Br1 0.0344(2) 0.03185(18) 0.03209(17) -0.00091(16) -0.00767(12) 0.00919(17)
Cl1 0.0202(4) 0.0197(4) 0.0422(4) -0.0027(3) 0.0069(3) -0.0004(3)
F1 0.0369(12) 0.0283(10) 0.0320(10) -0.0120(8) -0.0022(9) 0.0020(9)
O1 0.0270(10) 0.0194(12) 0.0261(8) -0.0043(10) -0.0016(8) 0.0075(10)
N1 0.0282(14) 0.0176(12) 0.0196(11) -0.0045(10) -0.0050(10) 0.0053(11)
N2 0.0169(12) 0.0190(13) 0.0198(11) -0.0010(10) 0.0019(9) -0.0001(10)
C1 0.0221(15) 0.0322(17) 0.0190(12) -0.0007(13) -0.0032(11) 0.0032(15)
C2 0.0261(18) 0.0227(16) 0.0208(14) -0.0010(12) 0.0034(13) -0.0016(13)
C3 0.0173(14) 0.0282(16) 0.0219(13) -0.0020(12) 0.0043(11) -0.0011(13)
C4 0.0148(15) 0.0173(13) 0.0179(13) 0.0005(10) -0.0007(11) 0.0018(11)
C5 0.0207(15) 0.0180(14) 0.0160(12) 0.0006(11) 0.0049(11) -0.0043(12)
C6 0.0351(19) 0.0266(17) 0.0246(15) -0.0041(12) -0.0094(14) 0.0042(14)
C7 0.0289(17) 0.0224(14) 0.0178(13) -0.0027(11) -0.0062(13) 0.0009(13)
C8 0.0330(18) 0.047(3) 0.0211(13) 0.0039(14) 0.0030(12) 0.0002(16)
C9 0.0228(18) 0.0414(17) 0.0235(14) -0.0028(13) 0.0037(13) 0.0016(14)
C10 0.0274(15) 0.0215(15) 0.0219(13) -0.0046(12) -0.0044(11) 0.0015(14)
C11 0.0319(18) 0.0321(18) 0.0222(14) 0.0052(12) 0.0059(13) 0.0032(14)
C12 0.0256(15) 0.0337(14) 0.0277(12) 0.0026(18) 0.0050(11) 0.0072(18)

loop_
_atom_type_symbol
_atom_type_description
_atom_type_scat_dispersion_real
_atom_type_scat_dispersion_imag
_atom_type_scat_source
C C 0.0033 0.0016 'International Tables Vol C Tables 4.2.6.8 and 6.1.1.4'
H H 0.0000 0.0000 'International Tables Vol C Tables 4.2.6.8 and 6.1.1.4'
Br Br -0.2901 2.4595 'International Tables Vol C Tables 4.2.6.8 and 6.1.1.4'
F F 0.0171 0.0103 'International Tables Vol C Tables 4.2.6.8 and 6.1.1.4'
N N 0.0061 0.0033 'International Tables Vol C Tables 4.2.6.8 and 6.1.1.4'
O O 0.0106 0.0060 'International Tables Vol C Tables 4.2.6.8 and 6.1.1.4'
Cl Cl 0.1484 0.1585 'International Tables Vol C Tables 4.2.6.8 and 6.1.1.4'

loop_
_geom_angle_atom_site_label_1
_geom_angle_atom_site_label_2
_geom_angle_atom_site_label_3
_geom_angle
_geom_angle_site_symmetry_1
_geom_angle_site_symmetry_3
_geom_angle_publ_flag
C5 N1 C6 121.9(2) . . ?
C5 N1 H1 119.1 . . ?
C6 N1 H1 119.1 . . ?
C4 N2 C1 108.8(2) . . ?
C4 N2 H2B 113(2) . . ?
C1 N2 H2B 108(2) . . ?
C4 N2 H2A 112(3) . . ?
C1 N2 H2A 108(2) . . ?
H2B N2 H2A 108(3) . . ?
N2 C1 C2 104.7(2) . . ?
N2 C1 H1A 110.8 . . ?
C2 C1 H1A 110.8 . . ?
N2 C1 H1B 110.8 . . ?
C2 C1 H1B 110.8 . . ?
H1A C1 H1B 108.9 . . ?
F1 C2 C3 108.8(3) . . ?
F1 C2 C1 108.4(3) . . ?
C3 C2 C1 104.7(2) . . ?
F1 C2 H2 111.5 . . ?
C3 C2 H2 111.5 . . ?
C1 C2 H2 111.5 . . ?
C2 C3 C4 102.9(2) . . ?
C2 C3 H3A 111.2 . . ?
C4 C3 H3A 111.2 . . ?
C2 C3 H3B 111.2 . . ?
C4 C3 H3B 111.2 . . ?
H3A C3 H3B 109.1 . . ?
N2 C4 C5 108.5(2) . . ?
N2 C4 C3 103.5(2) . . ?
C5 C4 C3 113.6(2) . . ?
N2 C4 H4 110.3 . . ?
C5 C4 H4 110.3 . . ?
C3 C4 H4 110.3 . . ?
O1 C5 N1 124.8(3) . . ?
O1 C5 C4 119.8(3) . . ?
N1 C5 C4 115.4(2) . . ?
N1 C6 C7 110.0(2) . . ?
N1 C6 H6A 109.7 . . ?
C7 C6 H6A 109.7 . . ?
N1 C6 H6B 109.7 . . ?
C7 C6 H6B 109.7 . . ?
H6A C6 H6B 108.2 . . ?
C8 C7 C12 117.9(3) . . ?
C8 C7 C6 120.5(3) . . ?
C12 C7 C6 121.6(3) . . ?
C9 C8 C7 121.5(3) . . ?
C9 C8 H8 119.2 . . ?
C7 C8 H8 119.2 . . ?
C10 C9 C8 119.1(3) . . ?
C10 C9 H9 120.5 . . ?
C8 C9 H9 120.5 . . ?
C9 C10 C11 121.2(3) . . ?
C9 C10 Br1 119.7(2) . . ?
C11 C10 Br1 119.1(2) . . ?
C10 C11 C12 119.2(3) . . ?
C10 C11 H11 120.4 . . ?
C12 C11 H11 120.4 . . ?
C11 C12 C7 121.1(3) . . ?
C11 C12 H12 119.4 . . ?
C7 C12 H12 119.4 . . ?

loop_
_geom_bond_atom_site_label_1
_geom_bond_atom_site_label_2
_geom_bond_distance
_geom_bond_site_symmetry_2
_geom_bond_publ_flag
Br1 C10 1.900(3) . ?
F1 C2 1.412(3) . ?
O1 C5 1.231(4) . ?
N1 C5 1.320(4) . ?
N1 C6 1.461(4) . ?
N1 H1 0.8700 . ?
N2 C4 1.501(3) . ?
N2 C1 1.503(3) . ?
N2 H2B 0.86(3) . ?
N2 H2A 1.02(5) . ?
C1 C2 1.507(4) . ?
C1 H1A 0.9800 . ?
C1 H1B 0.9800 . ?
C2 C3 1.505(4) . ?
C2 H2 0.9900 . ?
C3 C4 1.534(3) . ?
C3 H3A 0.9800 . ?
C3 H3B 0.9800 . ?
C4 C5 1.529(4) . ?
C4 H4 0.9900 . ?
C6 C7 1.507(4) . ?
C6 H6A 0.9800 . ?
C6 H6B 0.9800 . ?
C7 C8 1.388(4) . ?
C7 C12 1.396(4) . ?
C8 C9 1.379(4) . ?
C8 H8 0.9400 . ?
C9 C10 1.373(4) . ?
C9 H9 0.9400 . ?
C10 C11 1.378(4) . ?
C11 C12 1.379(5) . ?
C11 H11 0.9400 . ?
C12 H12 0.9400 . ?

loop_
_geom_hbond_atom_site_label_D
_geom_hbond_atom_site_label_H
_geom_hbond_atom_site_label_A
_geom_hbond_distance_DH
_geom_hbond_distance_HA
_geom_hbond_distance_DA
_geom_hbond_angle_DHA
_geom_hbond_site_symmetry_A
N2 H2A Cl1 1.02(5) 2.03(5) 3.034(3) 164(3) 1_455
N2 H2B O1 0.86(3) 2.28(3) 2.708(3) 111(2) .
N2 H2B Cl1 0.86(3) 2.42(3) 3.153(3) 143(3) 1_465
C4 H4 O1 0.99 2.39 3.298(4) 152.3 1_545
C3 H3B Cl1 0.98 2.80 3.605(3) 140.1 .
C3 H3A Cl1 0.98 2.89 3.618(3) 132.3 1_565
C1 H1A F1 0.98 2.59 3.338(4) 133.6 1_565
C1 H1A Cl1 0.98 2.89 3.401(3) 113.7 1_465
N1 H1 Cl1 0.87 2.65 3.410(2) 146.6 .

loop_
_geom_torsion_atom_site_label_1
_geom_torsion_atom_site_label_2
_geom_torsion_atom_site_label_3
_geom_torsion_atom_site_label_4
_geom_torsion
_geom_torsion_site_symmetry_1
_geom_torsion_site_symmetry_2
_geom_torsion_site_symmetry_3
_geom_torsion_site_symmetry_4
_geom_torsion_publ_flag
C4 N2 C1 C2 7.2(3) . . . . ?
N2 C1 C2 F1 86.9(3) . . . . ?
N2 C1 C2 C3 -29.1(3) . . . . ?
F1 C2 C3 C4 -76.2(3) . . . . ?
C1 C2 C3 C4 39.6(3) . . . . ?
C1 N2 C4 C5 137.8(3) . . . . ?
C1 N2 C4 C3 16.8(3) . . . . ?
C2 C3 C4 N2 -34.3(3) . . . . ?
C2 C3 C4 C5 -151.8(3) . . . . ?
C6 N1 C5 O1 -2.9(4) . . . . ?
C6 N1 C5 C4 175.2(3) . . . . ?
N2 C4 C5 O1 -28.1(3) . . . . ?
C3 C4 C5 O1 86.5(3) . . . . ?
N2 C4 C5 N1 153.7(2) . . . . ?
C3 C4 C5 N1 -91.7(3) . . . . ?
C5 N1 C6 C7 168.6(2) . . . . ?
N1 C6 C7 C8 77.6(4) . . . . ?
N1 C6 C7 C12 -100.4(3) . . . . ?
C12 C7 C8 C9 -0.4(5) . . . . ?
C6 C7 C8 C9 -178.6(3) . . . . ?
C7 C8 C9 C10 -1.2(5) . . . . ?
C8 C9 C10 C11 1.3(5) . . . . ?
C8 C9 C10 Br1 -177.9(2) . . . . ?
C9 C10 C11 C12 0.2(5) . . . . ?
Br1 C10 C11 C12 179.4(3) . . . . ?
C10 C11 C12 C7 -1.9(5) . . . . ?
C8 C7 C12 C11 2.0(5) . . . . ?
C6 C7 C12 C11 -179.9(3) . . . . ?
